data_7033306
loop_
_publ_author_name
'Ar\?ic\?i, M\"ursel'
'Ye\,silel, Okan Zafer'
'Ta\,s, Murat'

_publ_section_title
;
 Naked-eye detection and thermochromic properties of
 Cu(II)-3,3'-thiodipropionate complexes with benzimidazole.
;
_journal_issue 4
_journal_name_full 'Dalton transactions (Cambridge, England : 2003)'
_journal_page_first 1627
_journal_page_last 1635
_journal_paper_doi 10.1039/c4dt02119c
_journal_volume 44
_journal_year 2015
_chemical_formula_moiety 'C27 H28 Cu N6 O5 S, 4(H2 O)'
_chemical_formula_sum 'C27 H36 Cu N6 O9 S'
_chemical_formula_weight 684.22
_chemical_name_systematic
;
 ?
;
_space_group_crystal_system monoclinic
_space_group_IT_number 15
_space_group_name_Hall '-C 2yc'
_space_group_name_H-M_alt 'C 1 2/c 1'
_symmetry_space_group_name_Hall '-C 2yc'
_symmetry_space_group_name_H-M 'C 1 2/c 1'
_atom_sites_solution_hydrogens mixed
_audit_creation_date 2014-11-06
_audit_creation_method
;
Olex2 1.2
(compiled 2014.09.19 svn.r3010 for OlexSys, GUI svn.r4874)
;
_cell_angle_alpha 90.000(5)
_cell_angle_beta 100.733(5)
_cell_angle_gamma 90.000(5)
_cell_formula_units_Z 8
_cell_length_a 37.162(5)
_cell_length_b 8.603(5)
_cell_length_c 20.236(5)
_cell_measurement_reflns_used 893
_cell_measurement_temperature 293(2)
_cell_measurement_theta_max 30.4391
_cell_measurement_theta_min 3.1712
_cell_volume 6356(4)
_computing_cell_refinement
;
CrysAlisPro, Agilent Technologies,
Version 1.171.35.19 (release 27-10-2011 CrysAlis171 .NET)
(compiled Oct 27 2011,15:02:11)
;
_computing_data_collection
;
CrysAlisPro, Agilent Technologies,
Version 1.171.35.19 (release 27-10-2011 CrysAlis171 .NET)
(compiled Oct 27 2011,15:02:11)
;
_computing_data_reduction
;
CrysAlisPro, Agilent Technologies,
Version 1.171.35.19 (release 27-10-2011 CrysAlis171 .NET)
(compiled Oct 27 2011,15:02:11)
;
_computing_molecular_graphics 'Olex2 (Dolomanov et al., 2009)'
_computing_publication_material 'Olex2 (Dolomanov et al., 2009)'
_computing_structure_refinement 'ShelXL (Sheldrick, 2008)'
_diffrn_ambient_temperature 293(2)
_diffrn_detector_area_resol_mean 16.0454
_diffrn_measured_fraction_theta_full 0.998
_diffrn_measured_fraction_theta_max 0.998
_diffrn_measurement_details
;
  1 omega   -8.00   40.00   1.0000    1.5000
omega____ theta____ kappa____ phi______ frames
    -      -26.7692   77.0000   60.0000 48

  2 omega   13.00   43.00   1.0000    1.5000
omega____ theta____ kappa____ phi______ frames
    -      -26.7692   77.0000  -30.0000 30

  3 omega  -44.00   33.00   1.0000    1.5000
omega____ theta____ kappa____ phi______ frames
    -      -26.7692   77.0000 -150.0000 77

  4 omega    3.00   95.00   1.0000    1.5000
omega____ theta____ kappa____ phi______ frames
    -       27.0817   77.0000  -60.0000 92
;
_diffrn_measurement_device_type 'SuperNova, Single source at offset), Eos'
_diffrn_measurement_method '\w scans'
_diffrn_orient_matrix_UB_11 -0.0064230000
_diffrn_orient_matrix_UB_12 0.0020820000
_diffrn_orient_matrix_UB_13 -0.0352455000
_diffrn_orient_matrix_UB_21 0.0181611000
_diffrn_orient_matrix_UB_22 0.0118581000
_diffrn_orient_matrix_UB_23 -0.0051458000
_diffrn_orient_matrix_UB_31 0.0024596000
_diffrn_orient_matrix_UB_32 -0.0816310000
_diffrn_orient_matrix_UB_33 -0.0016804000
_diffrn_radiation_monochromator mirror
_diffrn_radiation_type MoK\a
_diffrn_radiation_wavelength 0.71069
_diffrn_reflns_av_R_equivalents 0.1440
_diffrn_reflns_av_unetI/netI 0.2399
_diffrn_reflns_Laue_measured_fraction_full 0.998
_diffrn_reflns_Laue_measured_fraction_max 0.998
_diffrn_reflns_limit_h_max 46
_diffrn_reflns_limit_h_min -39
_diffrn_reflns_limit_k_max 10
_diffrn_reflns_limit_k_min -10
_diffrn_reflns_limit_l_max 25
_diffrn_reflns_limit_l_min -25
_diffrn_reflns_number 13498
_diffrn_reflns_point_group_measured_fraction_full 0.998
_diffrn_reflns_point_group_measured_fraction_max 0.998
_diffrn_reflns_theta_full 25.240
_diffrn_reflns_theta_max 26.370
_diffrn_reflns_theta_min 3.177
_diffrn_source 'SuperNova (Mo) X-ray Source'
_exptl_absorpt_coefficient_mu 0.812
_exptl_absorpt_correction_T_max 1.00000
_exptl_absorpt_correction_T_min 0.61095
_exptl_absorpt_correction_type multi-scan
_exptl_absorpt_process_details
;
CrysAlisPro, Agilent Technologies,
Version 1.171.35.19 (release 27-10-2011 CrysAlis171 .NET)
(compiled Oct 27 2011,15:02:11)
Empirical absorption correction using spherical harmonics,
 implemented in SCALE3 ABSPACK scaling algorithm.
;
_exptl_crystal_colour 'dark blue'
_exptl_crystal_density_diffrn 1.430
_exptl_crystal_description prism
_exptl_crystal_F_000 2856
_exptl_crystal_size_max 0.21
_exptl_crystal_size_mid 0.13
_exptl_crystal_size_min 0.11
_refine_diff_density_max 1.110
_refine_diff_density_min -0.592
_refine_diff_density_rms 0.102
_refine_ls_extinction_coef 0.00043(9)
_refine_ls_extinction_expression Fc^*^=kFc[1+0.001xFc^2^\l^3^/sin(2\q)]^-1/4^
_refine_ls_extinction_method SHELXL
_refine_ls_goodness_of_fit_ref 1.023
_refine_ls_hydrogen_treatment constr
_refine_ls_matrix_type full
_refine_ls_number_parameters 411
_refine_ls_number_reflns 6490
_refine_ls_number_restraints 0
_refine_ls_restrained_S_all 1.023
_refine_ls_R_factor_all 0.2281
_refine_ls_R_factor_gt 0.0951
_refine_ls_shift/su_max 0.000
_refine_ls_shift/su_mean 0.000
_refine_ls_structure_factor_coef Fsqd
_refine_ls_weighting_details 'w=1/[\s^2^(Fo^2^)+(0.0452P)^2^] where P=(Fo^2^+2Fc^2^)/3'
_refine_ls_weighting_scheme calc
_refine_ls_wR_factor_gt 0.1528
_refine_ls_wR_factor_ref 0.2416
_reflns_Friedel_coverage 0.000
_reflns_number_gt 4372
_reflns_number_total 6490
_reflns_threshold_expression 'I > 2\s(I)'
_cod_data_source_file c4dt02119c2.cif
_cod_data_source_block 1
_cod_depositor_comments 'Adding full bibliography for 7033306--7033307.cif.'
_cod_database_code 7033306
_shelxl_version_number 2013-4
_chemical_oxdiff_formula 'c10 h12 n2 o4 s1 cu'
_shelx_space_group_comment
;
The symmetry employed for this shelxl refinement is uniquely defined
by the following loop, which should always be used as a source of
symmetry information in preference to the above space-group names.
They are only intended as comments.
;
_reflns_odcompleteness_completeness 99.65
_reflns_odcompleteness_iscentric 1
_reflns_odcompleteness_theta 30.44
_olex2_refinement_description
;
1. Fixed Uiso
 At 1.2 times of:
  All C(H) groups, All C(H,H) groups, All N(H) groups
 At 1.5 times of:
  All O(H,H) groups
2. Others
 Fixed Uiso: H5A(0.08) H5B(0.08)
3.a Free rotating group:
 O8(H8A,H8B), O7(H7A,H7B), O9(H9A,H9B), O6(H6A,H6B)
3.b Rotating group:
 O5(H5A,H5B)
3.c Secondary CH2 refined with riding coordinates:
 C2(H2A,H2B), C3(H3A,H3B), C5(H5C,H5D), C4(H4A,H4B)
3.d Aromatic/amide H refined with riding coordinates:
 N6(H6), N2(H2), C16(H16), C23(H23), C9(H9), C24(H24), C12(H12), N4(H4),
 C26(H26), C7(H7), C21(H21), C14(H14), C10(H10), C25(H25), C11(H11), C17(H17),
 C18(H18), C19(H19)
;
_olex2_submission_special_instructions 'No special instructions were received'

loop_
_space_group_symop_operation_xyz
'x, y, z'
'-x, y, -z+1/2'
'x+1/2, y+1/2, z'
'-x+1/2, y+1/2, -z+1/2'
'-x, -y, -z'
'x, -y, z-1/2'
'-x+1/2, -y+1/2, -z'
'x+1/2, -y+1/2, z-1/2'

loop_
_atom_site_label
_atom_site_type_symbol
_atom_site_fract_x
_atom_site_fract_y
_atom_site_fract_z
_atom_site_U_iso_or_equiv
_atom_site_adp_type
_atom_site_occupancy
_atom_site_site_symmetry_order
_atom_site_calc_flag
_atom_site_refinement_flags_posn
Cu1 Cu 0.86902(3) 0.14514(13) 0.02171(5) 0.0379(4) Uani 1 1 d .
S1 S 0.90105(7) 0.6049(4) 0.18005(12) 0.0654(8) Uani 1 1 d .
O5 O 0.92326(14) -0.0001(7) 0.0390(3) 0.0527(17) Uani 1 1 d .
H5A H 0.9381 0.0316 0.0125 0.080 Uiso 1 1 d GR
H5B H 0.9347 0.0121 0.0810 0.080 Uiso 1 1 d GR
O2 O 0.83084(14) 0.3831(7) 0.0808(3) 0.0458(16) Uani 1 1 d .
O1 O 0.87058(15) 0.1933(7) 0.1177(2) 0.0432(15) Uani 1 1 d .
N6 N 0.94572(19) 0.4945(9) 0.0276(3) 0.049(2) Uani 1 1 d .
H6 H 0.9670 0.5312 0.0446 0.059 Uiso 1 1 calc R
O4 O 0.99583(16) 0.6485(8) 0.3978(3) 0.0615(19) Uani 1 1 d .
N2 N 0.83046(18) -0.2978(8) 0.0480(3) 0.0427(18) Uani 1 1 d .
H2 H 0.8341 -0.3965 0.0486 0.051 Uiso 1 1 calc R
C1 C 0.8513(2) 0.3138(12) 0.1266(4) 0.045(2) Uani 1 1 d .
O3 O 0.99053(17) 0.4154(9) 0.3503(3) 0.070(2) Uani 1 1 d .
C22 C 0.8909(2) 0.4556(10) -0.0354(4) 0.034(2) Uani 1 1 d .
N1 N 0.83996(17) -0.0447(9) 0.0346(3) 0.0418(19) Uani 1 1 d .
C13 C 0.8012(2) -0.2228(11) 0.0633(4) 0.040(2) Uani 1 1 d .
O8 O 0.96783(17) -0.1031(12) 0.1580(4) 0.075(2) Uani 1 1 d .
H8A H 0.9779 -0.1815 0.1435 0.112 Uiso 1 1 d G
H8B H 0.9869 -0.0473 0.1691 0.112 Uiso 1 1 d G
O7 O 0.9108(2) 0.0166(9) 0.2214(3) 0.063(2) Uani 1 1 d .
H7A H 0.9239 -0.0558 0.2100 0.095 Uiso 1 1 d G
H7B H 0.9003 0.0658 0.1865 0.095 Uiso 1 1 d G
N3 N 0.85912(18) 0.1160(8) -0.0788(3) 0.0447(19) Uani 1 1 d .
N5 N 0.89750(16) 0.3353(8) 0.0117(3) 0.0362(18) Uani 1 1 d .
C16 C 0.7902(2) 0.1102(12) -0.1122(4) 0.054(3) Uani 1 1 d .
H16 H 0.7854 0.1205 -0.0689 0.065 Uiso 1 1 calc R
C23 C 0.8607(2) 0.4895(12) -0.0842(4) 0.055(3) Uani 1 1 d .
H23 H 0.8399 0.4276 -0.0905 0.066 Uiso 1 1 calc R
C9 C 0.7805(2) 0.0473(11) 0.0655(4) 0.047(2) Uani 1 1 d .
H9 H 0.7845 0.1529 0.0603 0.057 Uiso 1 1 calc R
C2 C 0.8535(2) 0.3642(10) 0.1998(4) 0.042(2) Uani 1 1 d .
H2A H 0.8728 0.3068 0.2283 0.051 Uiso 1 1 calc R
H2B H 0.8306 0.3393 0.2138 0.051 Uiso 1 1 calc R
C24 C 0.8629(3) 0.6211(13) -0.1239(4) 0.061(3) Uani 1 1 d .
H24 H 0.8429 0.6470 -0.1569 0.073 Uiso 1 1 calc R
C12 C 0.7688(3) -0.2772(13) 0.0817(4) 0.058(3) Uani 1 1 d .
H12 H 0.7648 -0.3831 0.0862 0.069 Uiso 1 1 calc R
C15 C 0.8255(2) 0.1031(11) -0.1239(4) 0.044(2) Uani 1 1 d .
N4 N 0.8702(2) 0.0910(9) -0.1827(3) 0.056(2) Uani 1 1 d .
H4 H 0.8823 0.0843 -0.2148 0.067 Uiso 1 1 calc R
C27 C 0.9212(2) 0.5564(12) -0.0255(4) 0.045(2) Uani 1 1 d .
O9 O 1.0263(3) 0.1111(9) 0.1766(5) 0.098(3) Uani 1 1 d .
H9A H 1.0154 0.1255 0.2095 0.148 Uiso 1 1 d G
H9B H 1.0317 0.1984 0.1613 0.148 Uiso 1 1 d G
C26 C 0.9234(3) 0.6842(12) -0.0653(5) 0.062(3) Uani 1 1 d .
H26 H 0.9439 0.7479 -0.0584 0.074 Uiso 1 1 calc R
C8 C 0.8058(2) -0.0666(12) 0.0557(4) 0.040(2) Uani 1 1 d .
C6 C 0.9801(2) 0.5501(14) 0.3541(5) 0.054(3) Uani 1 1 d .
C7 C 0.8531(2) -0.1856(12) 0.0312(4) 0.043(2) Uani 1 1 d .
H7 H 0.8754 -0.2067 0.0188 0.052 Uiso 1 1 calc R
C21 C 0.9300(2) 0.3651(11) 0.0479(4) 0.049(2) Uani 1 1 d .
H21 H 0.9411 0.3036 0.0838 0.059 Uiso 1 1 calc R
C3 C 0.8609(2) 0.5389(12) 0.2088(4) 0.057(3) Uani 1 1 d .
H3A H 0.8633 0.5643 0.2561 0.068 Uiso 1 1 calc R
H3B H 0.8399 0.5952 0.1846 0.068 Uiso 1 1 calc R
C14 C 0.8841(2) 0.1081(11) -0.1167(4) 0.046(2) Uani 1 1 d .
H14 H 0.9090 0.1138 -0.0995 0.056 Uiso 1 1 calc R
C5 C 0.9469(2) 0.6096(12) 0.3055(4) 0.057(3) Uani 1 1 d .
H5C H 0.9260 0.6079 0.3279 0.069 Uiso 1 1 calc R
H5D H 0.9513 0.7170 0.2948 0.069 Uiso 1 1 calc R
C10 C 0.7486(2) -0.0108(15) 0.0837(4) 0.061(3) Uani 1 1 d .
H10 H 0.7303 0.0583 0.0899 0.073 Uiso 1 1 calc R
C25 C 0.8938(3) 0.7141(12) -0.1156(5) 0.069(3) Uani 1 1 d .
H25 H 0.8946 0.7977 -0.1444 0.083 Uiso 1 1 calc R
C11 C 0.7434(3) -0.1701(15) 0.0927(4) 0.067(4) Uani 1 1 d .
H11 H 0.7222 -0.2038 0.1066 0.081 Uiso 1 1 calc R
O6 O 0.9705(2) 0.0880(11) -0.0482(5) 0.108(3) Uani 1 1 d .
H6A H 0.9773 0.1403 -0.0794 0.161 Uiso 1 1 d G
H6B H 0.9797 0.1272 -0.0103 0.161 Uiso 1 1 d G
C20 C 0.8328(3) 0.0862(12) -0.1885(4) 0.057(3) Uani 1 1 d .
C17 C 0.7624(2) 0.1016(15) -0.1672(5) 0.092(5) Uani 1 1 d .
H17 H 0.7383 0.1093 -0.1614 0.110 Uiso 1 1 calc R
C4 C 0.9374(2) 0.5198(13) 0.2411(4) 0.068(3) Uani 1 1 d .
H4A H 0.9302 0.4155 0.2513 0.082 Uiso 1 1 calc R
H4B H 0.9591 0.5114 0.2211 0.082 Uiso 1 1 calc R
C18 C 0.7700(4) 0.0814(18) -0.2322(6) 0.117(6) Uani 1 1 d .
H18 H 0.7505 0.0711 -0.2681 0.141 Uiso 1 1 calc R
C19 C 0.8049(3) 0.0762(15) -0.2446(5) 0.091(4) Uani 1 1 d .
H19 H 0.8097 0.0666 -0.2879 0.109 Uiso 1 1 calc R

loop_
_atom_site_aniso_label
_atom_site_aniso_U_11
_atom_site_aniso_U_22
_atom_site_aniso_U_33
_atom_site_aniso_U_23
_atom_site_aniso_U_13
_atom_site_aniso_U_12
Cu1 0.0416(6) 0.0400(8) 0.0309(6) -0.0007(5) 0.0037(4) -0.0029(5)
S1 0.0647(16) 0.071(2) 0.0536(15) 0.0043(14) -0.0077(12) -0.0142(15)
O5 0.045(3) 0.065(5) 0.048(4) 0.007(3) 0.011(3) 0.005(3)
O2 0.051(3) 0.038(4) 0.043(3) -0.005(3) -0.008(3) -0.001(3)
O1 0.064(4) 0.029(4) 0.036(3) 0.005(3) 0.009(3) -0.001(3)
N6 0.053(4) 0.033(5) 0.062(5) -0.006(4) 0.011(4) -0.013(4)
O4 0.065(4) 0.053(5) 0.059(4) -0.012(4) -0.009(3) 0.001(4)
N2 0.052(4) 0.021(4) 0.054(5) -0.008(4) 0.005(4) 0.012(4)
C1 0.057(6) 0.044(7) 0.033(5) -0.001(5) 0.002(4) -0.025(5)
O3 0.062(4) 0.059(6) 0.080(5) -0.005(4) -0.009(4) 0.014(4)
C22 0.045(5) 0.023(6) 0.036(5) -0.002(4) 0.012(4) 0.000(4)
N1 0.044(4) 0.049(6) 0.029(4) 0.005(4) -0.001(3) -0.002(4)
C13 0.063(6) 0.027(6) 0.028(4) 0.009(4) -0.001(4) -0.007(5)
O8 0.056(4) 0.094(7) 0.072(5) -0.004(5) 0.005(4) 0.001(4)
O7 0.086(5) 0.057(6) 0.048(4) 0.015(4) 0.016(4) 0.030(4)
N3 0.057(4) 0.041(6) 0.038(4) 0.005(4) 0.013(4) -0.006(4)
N5 0.036(4) 0.043(5) 0.029(4) -0.004(3) 0.003(3) -0.001(4)
C16 0.046(5) 0.076(9) 0.038(5) 0.017(5) 0.003(4) -0.008(5)
C23 0.054(6) 0.060(8) 0.051(6) -0.005(5) 0.008(5) 0.008(5)
C9 0.063(6) 0.039(7) 0.035(5) -0.011(4) -0.004(4) 0.013(5)
C2 0.063(5) 0.020(5) 0.044(5) -0.011(4) 0.013(4) -0.002(4)
C24 0.104(8) 0.055(8) 0.025(5) 0.013(5) 0.014(5) 0.027(7)
C12 0.067(7) 0.058(8) 0.048(6) 0.003(5) 0.009(5) -0.021(6)
C15 0.066(6) 0.035(6) 0.028(5) 0.000(4) 0.000(4) -0.003(5)
N4 0.077(6) 0.056(6) 0.040(4) 0.002(4) 0.025(4) 0.006(5)
C27 0.040(5) 0.059(8) 0.037(5) 0.006(5) 0.009(4) 0.000(5)
O9 0.100(7) 0.073(7) 0.116(8) 0.016(5) 0.005(5) -0.021(5)
C26 0.083(8) 0.049(8) 0.058(7) -0.012(6) 0.024(6) -0.007(6)
C8 0.037(5) 0.053(7) 0.028(4) 0.001(4) 0.001(3) -0.003(5)
C6 0.043(5) 0.063(9) 0.055(6) 0.004(6) 0.005(4) 0.019(6)
C7 0.048(5) 0.047(7) 0.036(5) 0.005(5) 0.012(4) 0.003(5)
C21 0.067(6) 0.039(7) 0.040(5) 0.003(4) 0.007(4) -0.002(5)
C3 0.056(6) 0.070(9) 0.039(5) -0.005(5) -0.005(4) 0.008(6)
C14 0.064(6) 0.044(7) 0.029(5) 0.003(4) 0.005(4) -0.011(5)
C5 0.060(6) 0.053(8) 0.052(6) 0.004(5) -0.008(5) 0.009(5)
C10 0.039(5) 0.102(11) 0.048(6) -0.006(6) 0.020(4) -0.002(6)
C25 0.127(10) 0.035(7) 0.058(7) -0.003(5) 0.050(7) -0.025(7)
C11 0.069(7) 0.092(11) 0.043(6) 0.010(6) 0.016(5) -0.042(7)
O6 0.079(6) 0.116(8) 0.137(7) 0.061(7) 0.046(6) 0.007(5)
C20 0.067(6) 0.054(8) 0.045(6) 0.013(5) 0.000(5) -0.009(6)
C17 0.040(5) 0.150(14) 0.070(8) 0.043(8) -0.032(5) -0.032(7)
C4 0.056(6) 0.084(10) 0.062(7) -0.009(6) 0.005(5) 0.002(6)
C18 0.103(10) 0.165(16) 0.062(8) 0.025(9) -0.041(7) -0.046(10)
C19 0.085(8) 0.140(14) 0.037(6) 0.010(7) -0.016(6) -0.031(9)

loop_
_atom_type_symbol
_atom_type_description
_atom_type_scat_dispersion_real
_atom_type_scat_dispersion_imag
_atom_type_scat_source
C C 0.0033 0.0016 'International Tables Vol C Tables 4.2.6.8 and 6.1.1.4'
H H 0.0000 0.0000 'International Tables Vol C Tables 4.2.6.8 and 6.1.1.4'
Cu Cu 0.3201 1.2651 'International Tables Vol C Tables 4.2.6.8 and 6.1.1.4'
N N 0.0061 0.0033 'International Tables Vol C Tables 4.2.6.8 and 6.1.1.4'
O O 0.0106 0.0060 'International Tables Vol C Tables 4.2.6.8 and 6.1.1.4'
S S 0.1246 0.1234 'International Tables Vol C Tables 4.2.6.8 and 6.1.1.4'

loop_
_geom_angle_atom_site_label_1
_geom_angle_atom_site_label_2
_geom_angle_atom_site_label_3
_geom_angle
O1 Cu1 O5 95.6(2)
O1 Cu1 N1 87.7(2)
O1 Cu1 N3 170.1(3)
O1 Cu1 N5 90.5(2)
N1 Cu1 O5 90.9(3)
N1 Cu1 N3 91.6(3)
N3 Cu1 O5 94.3(2)
N5 Cu1 O5 89.7(2)
N5 Cu1 N1 178.2(3)
N5 Cu1 N3 90.0(3)
C3 S1 C4 102.2(4)
Cu1 O5 H5A 111.3
Cu1 O5 H5B 109.1
H5A O5 H5B 107.8
C1 O1 Cu1 112.9(5)
C27 N6 H6 126.5
C21 N6 H6 126.5
C21 N6 C27 107.1(7)
C13 N2 H2 126.9
C13 N2 C7 106.2(8)
C7 N2 H2 126.9
O2 C1 O1 124.2(8)
O2 C1 C2 120.2(9)
O1 C1 C2 115.6(8)
N5 C22 C27 108.9(7)
C23 C22 N5 131.4(8)
C23 C22 C27 119.6(8)
C8 N1 Cu1 132.8(7)
C7 N1 Cu1 122.2(6)
C7 N1 C8 104.6(8)
N2 C13 C12 132.0(9)
N2 C13 C8 108.6(8)
C8 C13 C12 119.3(9)
H8A O8 H8B 98.1
H7A O7 H7B 109.8
C15 N3 Cu1 129.6(5)
C14 N3 Cu1 125.5(6)
C14 N3 C15 104.8(7)
C22 N5 Cu1 130.7(5)
C21 N5 Cu1 123.8(6)
C21 N5 C22 105.2(7)
C15 C16 H16 121.5
C17 C16 H16 121.5
C17 C16 C15 117.1(8)
C22 C23 H23 121.4
C22 C23 C24 117.1(9)
C24 C23 H23 121.4
C8 C9 H9 122.8
C10 C9 H9 122.8
C10 C9 C8 114.4(9)
C1 C2 H2A 109.3
C1 C2 H2B 109.3
C1 C2 C3 111.6(7)
H2A C2 H2B 108.0
C3 C2 H2A 109.3
C3 C2 H2B 109.3
C23 C24 H24 118.9
C25 C24 C23 122.3(9)
C25 C24 H24 118.9
C13 C12 H12 121.0
C11 C12 C13 118.1(10)
C11 C12 H12 121.0
C16 C15 N3 130.1(8)
C16 C15 C20 121.7(8)
C20 C15 N3 108.2(8)
C14 N4 H4 126.8
C14 N4 C20 106.3(7)
C20 N4 H4 126.8
N6 C27 C22 105.6(8)
C26 C27 N6 131.5(9)
C26 C27 C22 122.9(8)
H9A O9 H9B 109.5
C27 C26 H26 121.4
C27 C26 C25 117.2(10)
C25 C26 H26 121.4
C13 C8 N1 107.6(8)
C13 C8 C9 124.8(8)
C9 C8 N1 127.6(9)
O4 C6 C5 115.8(10)
O3 C6 O4 123.8(9)
O3 C6 C5 120.4(10)
N2 C7 H7 123.5
N1 C7 N2 112.9(7)
N1 C7 H7 123.5
N6 C21 H21 123.4
N5 C21 N6 113.1(8)
N5 C21 H21 123.4
S1 C3 H3A 108.6
S1 C3 H3B 108.6
C2 C3 S1 114.5(6)
C2 C3 H3A 108.6
C2 C3 H3B 108.6
H3A C3 H3B 107.6
N3 C14 N4 113.9(8)
N3 C14 H14 123.1
N4 C14 H14 123.1
C6 C5 H5C 108.5
C6 C5 H5D 108.5
H5C C5 H5D 107.5
C4 C5 C6 115.0(9)
C4 C5 H5C 108.5
C4 C5 H5D 108.5
C9 C10 H10 119.0
C9 C10 C11 121.9(10)
C11 C10 H10 119.0
C24 C25 H25 119.6
C26 C25 C24 120.8(10)
C26 C25 H25 119.6
C12 C11 C10 121.4(9)
C12 C11 H11 119.3
C10 C11 H11 119.3
H6A O6 H6B 109.5
N4 C20 C15 106.8(8)
N4 C20 C19 131.3(9)
C19 C20 C15 121.8(10)
C16 C17 H17 119.5
C16 C17 C18 121.0(10)
C18 C17 H17 119.5
S1 C4 H4A 108.7
S1 C4 H4B 108.7
C5 C4 S1 114.3(7)
C5 C4 H4A 108.7
C5 C4 H4B 108.7
H4A C4 H4B 107.6
C17 C18 H18 118.8
C19 C18 C17 122.5(9)
C19 C18 H18 118.8
C20 C19 H19 122.1
C18 C19 C20 115.9(10)
C18 C19 H19 122.1

loop_
_geom_bond_atom_site_label_1
_geom_bond_atom_site_label_2
_geom_bond_distance
Cu1 O5 2.342(5)
Cu1 O1 1.977(5)
Cu1 N1 2.002(7)
Cu1 N3 2.014(6)
Cu1 N5 1.979(7)
S1 C3 1.791(9)
S1 C4 1.807(9)
O5 H5A 0.8819
O5 H5B 0.8817
O2 C1 1.238(9)
O1 C1 1.292(11)
N6 H6 0.8600
N6 C27 1.380(10)
N6 C21 1.356(10)
O4 C6 1.283(11)
N2 H2 0.8600
N2 C13 1.350(10)
N2 C7 1.362(10)
C1 C2 1.530(10)
O3 C6 1.229(11)
C22 N5 1.397(10)
C22 C23 1.380(10)
C22 C27 1.406(11)
N1 C8 1.425(9)
N1 C7 1.313(10)
C13 C12 1.404(12)
C13 C8 1.367(12)
O8 H8A 0.8496
O8 H8B 0.8517
O7 H7A 0.8484
O7 H7B 0.8511
N3 C15 1.407(9)
N3 C14 1.310(10)
N5 C21 1.317(9)
C16 H16 0.9300
C16 C15 1.376(11)
C16 C17 1.372(10)
C23 H23 0.9300
C23 C24 1.399(13)
C9 H9 0.9300
C9 C8 1.399(11)
C9 C10 1.397(12)
C2 H2A 0.9700
C2 H2B 0.9700
C2 C3 1.533(12)
C24 H24 0.9300
C24 C25 1.384(13)
C12 H12 0.9300
C12 C11 1.367(14)
C15 C20 1.392(11)
N4 H4 0.8600
N4 C14 1.348(9)
N4 C20 1.372(10)
C27 C26 1.374(12)
O9 H9A 0.8508
O9 H9B 0.8500
C26 H26 0.9300
C26 C25 1.376(13)
C6 C5 1.514(11)
C7 H7 0.9300
C21 H21 0.9300
C3 H3A 0.9700
C3 H3B 0.9700
C14 H14 0.9300
C5 H5C 0.9700
C5 H5D 0.9700
C5 C4 1.500(11)
C10 H10 0.9300
C10 C11 1.401(14)
C25 H25 0.9300
C11 H11 0.9300
O6 H6A 0.8503
O6 H6B 0.8498
C20 C19 1.390(11)
C17 H17 0.9300
C17 C18 1.406(15)
C4 H4A 0.9700
C4 H4B 0.9700
C18 H18 0.9300
C18 C19 1.369(16)
C19 H19 0.9300

loop_
_geom_hbond_atom_site_label_D
_geom_hbond_atom_site_label_H
_geom_hbond_atom_site_label_A
_geom_hbond_distance_DH
_geom_hbond_distance_HA
_geom_hbond_distance_DA
_geom_hbond_angle_DHA
_geom_hbond_site_symmetry_A
O5 H5A O6 0.88 1.93 2.816(9) 176.3 .
O5 H5B O8 0.88 2.05 2.800(9) 141.9 .
N6 H6 O4 0.86 1.92 2.744(9) 159.8 2_755
N2 H2 O2 0.86 2.02 2.824(10) 156.2 1_545
O8 H8A O4 0.85 2.02 2.869(10) 173.6 2_745
O8 H8B O9 0.85 1.98 2.821(12) 166.8 .
O7 H7A O8 0.85 2.14 2.866(9) 143.3 .
O7 H7B O1 0.85 1.95 2.787(8) 169.4 .
N4 H4 O7 0.86 2.01 2.827(10) 157.9 6
O9 H9B O3 0.85 2.04 2.724(11) 137.3 2_755
O6 H6A O4 0.85 2.03 2.757(10) 143.5 6_565

loop_
_geom_torsion_atom_site_label_1
_geom_torsion_atom_site_label_2
_geom_torsion_atom_site_label_3
_geom_torsion_atom_site_label_4
_geom_torsion
Cu1 O1 C1 O2 7.2(11)
Cu1 O1 C1 C2 -175.9(5)
Cu1 N1 C8 C13 -172.8(5)
Cu1 N1 C8 C9 9.1(11)
Cu1 N1 C7 N2 173.9(5)
Cu1 N3 C15 C16 1.7(14)
Cu1 N3 C15 C20 179.3(7)
Cu1 N3 C14 N4 -178.9(6)
Cu1 N5 C21 N6 173.8(5)
O2 C1 C2 C3 -51.8(10)
O1 C1 C2 C3 131.2(8)
N6 C27 C26 C25 179.1(9)
O4 C6 C5 C4 158.1(9)
N2 C13 C12 C11 -178.5(8)
N2 C13 C8 N1 0.0(8)
N2 C13 C8 C9 178.2(7)
C1 C2 C3 S1 -55.4(9)
O3 C6 C5 C4 -21.5(14)
C22 N5 C21 N6 -1.1(9)
C22 C23 C24 C25 0.4(14)
C22 C27 C26 C25 1.6(14)
C13 N2 C7 N1 -0.3(9)
C13 C12 C11 C10 2.4(14)
N3 C15 C20 N4 -0.8(11)
N3 C15 C20 C19 -177.6(10)
N5 C22 C23 C24 179.9(8)
N5 C22 C27 N6 0.2(9)
N5 C22 C27 C26 178.3(8)
C16 C15 C20 N4 177.0(9)
C16 C15 C20 C19 0.2(16)
C16 C17 C18 C19 -3(2)
C23 C22 N5 Cu1 9.0(13)
C23 C22 N5 C21 -176.6(9)
C23 C22 C27 N6 177.7(7)
C23 C22 C27 C26 -4.2(13)
C23 C24 C25 C26 -3.1(15)
C9 C10 C11 C12 -2.6(14)
C12 C13 C8 N1 -177.8(7)
C12 C13 C8 C9 0.4(12)
C15 N3 C14 N4 -0.1(10)
C15 C16 C17 C18 2.0(18)
C15 C20 C19 C18 -1.1(18)
N4 C20 C19 C18 -177.0(12)
C27 N6 C21 N5 1.2(10)
C27 C22 N5 Cu1 -173.9(5)
C27 C22 N5 C21 0.5(9)
C27 C22 C23 C24 3.0(12)
C27 C26 C25 C24 2.0(15)
C8 N1 C7 N2 0.3(9)
C8 C13 C12 C11 -1.3(12)
C8 C9 C10 C11 1.6(12)
C6 C5 C4 S1 -173.5(7)
C7 N2 C13 C12 177.6(8)
C7 N2 C13 C8 0.2(9)
C7 N1 C8 C13 -0.2(8)
C7 N1 C8 C9 -178.3(7)
C21 N6 C27 C22 -0.8(10)
C21 N6 C27 C26 -178.7(10)
C3 S1 C4 C5 -81.6(8)
C14 N3 C15 C16 -177.1(10)
C14 N3 C15 C20 0.5(10)
C14 N4 C20 C15 0.7(11)
C14 N4 C20 C19 177.1(12)
C10 C9 C8 N1 177.3(7)
C10 C9 C8 C13 -0.5(11)
C20 N4 C14 N3 -0.4(11)
C17 C16 C15 N3 176.7(10)
C17 C16 C15 C20 -0.7(15)
C17 C18 C19 C20 2(2)
C4 S1 C3 C2 -69.7(7)
